data_8106957
loop_
_publ_author_name
'Ghabbour, Hazem A.'

_publ_section_title
;
 Crystal structure of
 2-phenyl-5,6,7,8-tetrahydro-4H-benzo[4,5]thieno[2,3-d][1,3]oxazin-4-one,
 C16H13NO2S
;
_journal_issue 2
_journal_name_full 'Zeitschrift f\"ur Kristallographie - New Crystal Structures'
_journal_page_first 623
_journal_page_last 625
_journal_paper_doi 10.1515/ncrs-2015-0214
_journal_volume 231
_journal_year 2016
_chemical_formula_sum 'C16 H13 N O2 S'
_chemical_formula_weight 283.33
_space_group_crystal_system triclinic
_space_group_IT_number 2
_space_group_name_Hall '-P 1'
_space_group_name_H-M_alt 'P -1'
_atom_sites_solution_hydrogens geom
_cell_angle_alpha 74.880(2)
_cell_angle_beta 75.421(2)
_cell_angle_gamma 76.391(2)
_cell_formula_units_Z 4
_cell_length_a 8.0873(4)
_cell_length_b 12.7820(7)
_cell_length_c 13.5574(7)
_cell_measurement_reflns_used 3448
_cell_measurement_temperature 100(2)
_cell_measurement_theta_max 28.42
_cell_measurement_theta_min 2.55
_cell_volume 1287.61(12)
_computing_cell_refinement 'Bruker SAINT'
_computing_data_collection 'Bruker APEX2'
_computing_data_reduction 'Bruker SAINT'
_computing_molecular_graphics 'Bruker SHELXTL'
_computing_publication_material 'Bruker SHELXTL'
_computing_structure_refinement 'SHELXL-2014 (Sheldrick 2014)'
_computing_structure_solution 'SHELXS-97 (Sheldrick 2008)'
_diffrn_ambient_temperature 100(2)
_diffrn_measured_fraction_theta_full 0.999
_diffrn_measured_fraction_theta_max 0.999
_diffrn_measurement_device_type 'Bruker APEX-II CCD'
_diffrn_measurement_method '\f and \w scans'
_diffrn_radiation_type MoK\a
_diffrn_radiation_wavelength 0.71073
_diffrn_reflns_av_R_equivalents 0.0848
_diffrn_reflns_av_unetI/netI 0.0557
_diffrn_reflns_Laue_measured_fraction_full 0.999
_diffrn_reflns_Laue_measured_fraction_max 0.999
_diffrn_reflns_limit_h_max 9
_diffrn_reflns_limit_h_min -9
_diffrn_reflns_limit_k_max 15
_diffrn_reflns_limit_k_min -15
_diffrn_reflns_limit_l_max 16
_diffrn_reflns_limit_l_min -16
_diffrn_reflns_number 28481
_diffrn_reflns_point_group_measured_fraction_full 0.999
_diffrn_reflns_point_group_measured_fraction_max 0.999
_diffrn_reflns_theta_full 25.000
_diffrn_reflns_theta_max 25.000
_diffrn_reflns_theta_min 2.547
_exptl_absorpt_coefficient_mu 0.251
_exptl_absorpt_correction_T_max 0.933
_exptl_absorpt_correction_T_min 0.923
_exptl_absorpt_correction_type multi-scan
_exptl_absorpt_process_details SADABS_Bruker_2014
_exptl_crystal_colour yellow
_exptl_crystal_density_diffrn 1.462
_exptl_crystal_description needle
_exptl_crystal_F_000 592
_exptl_crystal_size_max 0.425
_exptl_crystal_size_mid 0.125
_exptl_crystal_size_min 0.050
_refine_diff_density_max 0.280
_refine_diff_density_min -0.328
_refine_diff_density_rms 0.061
_refine_ls_extinction_coef .
_refine_ls_extinction_method none
_refine_ls_goodness_of_fit_ref 1.075
_refine_ls_hydrogen_treatment constr
_refine_ls_matrix_type full
_refine_ls_number_parameters 361
_refine_ls_number_reflns 4534
_refine_ls_number_restraints 0
_refine_ls_restrained_S_all 1.075
_refine_ls_R_factor_all 0.0610
_refine_ls_R_factor_gt 0.0413
_refine_ls_shift/su_max 0.000
_refine_ls_shift/su_mean 0.000
_refine_ls_structure_factor_coef Fsqd
_refine_ls_weighting_details 'w=1/[\s^2^(Fo^2^)+(0.0537P)^2^+0.2610P] where P=(Fo^2^+2Fc^2^)/3'
_refine_ls_weighting_scheme calc
_refine_ls_wR_factor_gt 0.0980
_refine_ls_wR_factor_ref 0.1075
_reflns_Friedel_coverage 0.000
_reflns_Friedel_fraction_full .
_reflns_Friedel_fraction_max .
_reflns_number_gt 3579
_reflns_number_total 4534
_reflns_threshold_expression 'I > 2\s(I)'
_cod_data_source_file suppl_ncrs-2015-0214_suppl.cif
_cod_data_source_block gh11
_cod_database_code 8106957
_shelx_space_group_comment
;
The symmetry employed for this shelxl refinement is uniquely defined
by the following loop, which should always be used as a source of
symmetry information in preference to the above space-group names.
They are only intended as comments.
;
_shelx_estimated_absorpt_t_min 0.901
_shelx_estimated_absorpt_t_max 0.988

loop_
_space_group_symop_operation_xyz
'x, y, z'
'-x, -y, -z'

loop_
_atom_site_label
_atom_site_type_symbol
_atom_site_fract_x
_atom_site_fract_y
_atom_site_fract_z
_atom_site_U_iso_or_equiv
_atom_site_adp_type
_atom_site_occupancy
_atom_site_site_symmetry_order
_atom_site_calc_flag
_atom_site_refinement_flags_posn
_atom_site_refinement_flags_adp
_atom_site_refinement_flags_occupancy
_atom_site_disorder_assembly
_atom_site_disorder_group
S1A S 0.22167(7) 0.66481(4) 0.33083(4) 0.01353(16) Uani 1 1 d . . . . .
O1A O 0.15460(19) 0.27259(12) 0.45571(12) 0.0178(4) Uani 1 1 d . . . . .
O2A O 0.22167(18) 0.35531(11) 0.56250(11) 0.0136(3) Uani 1 1 d . . . . .
N1A N 0.2618(2) 0.53939(14) 0.52132(14) 0.0129(4) Uani 1 1 d . . . . .
C1A C 0.1767(3) 0.60007(18) 0.24525(16) 0.0120(5) Uani 1 1 d . . . . .
C2A C 0.1654(3) 0.65735(18) 0.13489(17) 0.0158(5) Uani 1 1 d . . . . .
H2AA H 0.2537 0.7054 0.1062 0.019 Uiso 1 1 calc R U . . .
H2AB H 0.0492 0.7041 0.1331 0.019 Uiso 1 1 calc R U . . .
C3A C 0.1963(3) 0.57140(19) 0.06860(17) 0.0178(5) Uani 1 1 d . . . . .
H3AA H 0.1659 0.6081 -0.0001 0.021 Uiso 1 1 calc R U . . .
H3AB H 0.3208 0.5371 0.0565 0.021 Uiso 1 1 calc R U . . .
C4A C 0.0868(3) 0.48202(18) 0.12271(17) 0.0164(5) Uani 1 1 d . . . . .
H4AA H 0.1043 0.4303 0.0764 0.020 Uiso 1 1 calc R U . . .
H4AB H -0.0376 0.5167 0.1345 0.020 Uiso 1 1 calc R U . . .
C5A C 0.1333(3) 0.41758(18) 0.22728(17) 0.0159(5) Uani 1 1 d . . . . .
H5AA H 0.0382 0.3781 0.2688 0.019 Uiso 1 1 calc R U . . .
H5AB H 0.2400 0.3620 0.2145 0.019 Uiso 1 1 calc R U . . .
C6A C 0.1623(3) 0.49216(17) 0.28846(16) 0.0116(5) Uani 1 1 d . . . . .
C7A C 0.1889(2) 0.46093(17) 0.39347(16) 0.0119(5) Uani 1 1 d . . . . .
C8A C 0.1838(3) 0.35744(18) 0.46517(17) 0.0124(5) Uani 1 1 d . . . . .
C9A C 0.2243(3) 0.54621(17) 0.42600(17) 0.0119(5) Uani 1 1 d . . . . .
C10A C 0.2605(3) 0.44477(17) 0.58384(17) 0.0111(5) Uani 1 1 d . . . . .
C11A C 0.3042(2) 0.42161(17) 0.68754(17) 0.0120(5) Uani 1 1 d . . . . .
C12A C 0.2970(3) 0.32102(17) 0.75713(17) 0.0144(5) Uani 1 1 d . . . . .
H12A H 0.2641 0.2634 0.7382 0.017 Uiso 1 1 calc R U . . .
C13A C 0.3375(3) 0.30417(18) 0.85411(17) 0.0136(5) Uani 1 1 d . . . . .
H13A H 0.3316 0.2352 0.9016 0.016 Uiso 1 1 calc R U . . .
C14A C 0.3866(3) 0.38723(18) 0.88239(17) 0.0146(5) Uani 1 1 d . . . . .
H14A H 0.4142 0.3752 0.9490 0.018 Uiso 1 1 calc R U . . .
C15A C 0.3955(3) 0.48833(18) 0.81285(17) 0.0138(5) Uani 1 1 d . . . . .
H15A H 0.4292 0.5455 0.8319 0.017 Uiso 1 1 calc R U . . .
C16A C 0.3552(3) 0.50532(17) 0.71613(17) 0.0132(5) Uani 1 1 d . . . . .
H16A H 0.3621 0.5742 0.6686 0.016 Uiso 1 1 calc R U . . .
S1B S 0.85336(7) -0.08916(5) 0.30267(5) 0.01844(17) Uani 1 1 d . . . . .
O1B O 0.5437(2) 0.25306(13) 0.10650(12) 0.0231(4) Uani 1 1 d . . . . .
O2B O 0.66017(19) 0.11227(12) 0.02717(11) 0.0173(4) Uani 1 1 d . . . . .
N1B N 0.8150(2) -0.05697(15) 0.10316(14) 0.0158(4) Uani 1 1 d . . . . .
C1B C 0.7572(3) 0.01867(18) 0.36611(18) 0.0149(5) Uani 1 1 d . . . . .
C2B C 0.7770(3) 0.01495(19) 0.47359(18) 0.0196(5) Uani 1 1 d . . . . .
H2BA H 0.8921 -0.0281 0.4850 0.024 Uiso 1 1 calc R U . . .
H2BB H 0.6862 -0.0209 0.5260 0.024 Uiso 1 1 calc R U . . .
C3B C 0.7598(3) 0.13389(18) 0.48492(18) 0.0190(5) Uani 1 1 d . . . . .
H3BA H 0.7593 0.1342 0.5580 0.023 Uiso 1 1 calc R U . . .
H3BB H 0.8602 0.1659 0.4393 0.023 Uiso 1 1 calc R U . . .
C4B C 0.5914(3) 0.20295(19) 0.45465(18) 0.0208(5) Uani 1 1 d . . . . .
H4BA H 0.5753 0.2773 0.4686 0.025 Uiso 1 1 calc R U . . .
H4BB H 0.4922 0.1684 0.4984 0.025 Uiso 1 1 calc R U . . .
C5B C 0.5922(3) 0.21355(19) 0.33933(18) 0.0220(6) Uani 1 1 d . . . . .
H5BA H 0.4712 0.2351 0.3283 0.026 Uiso 1 1 calc R U . . .
H5BB H 0.6566 0.2724 0.2963 0.026 Uiso 1 1 calc R U . . .
C6B C 0.6749(3) 0.10718(18) 0.30452(17) 0.0145(5) Uani 1 1 d . . . . .
C7B C 0.6890(3) 0.08797(17) 0.20293(17) 0.0141(5) Uani 1 1 d . . . . .
C8B C 0.6224(3) 0.16026(19) 0.11617(18) 0.0163(5) Uani 1 1 d . . . . .
C9B C 0.7823(3) -0.01465(18) 0.19160(18) 0.0157(5) Uani 1 1 d . . . . .
C10B C 0.7513(3) 0.00803(18) 0.02672(18) 0.0158(5) Uani 1 1 d . . . . .
C11B C 0.7690(3) -0.02597(18) -0.07206(17) 0.0155(5) Uani 1 1 d . . . . .
C12B C 0.6734(3) 0.0340(2) -0.14685(18) 0.0205(5) Uani 1 1 d . . . . .
H12B H 0.5987 0.1016 -0.1372 0.025 Uiso 1 1 calc R U . . .
C13B C 0.6865(3) -0.0044(2) -0.23554(19) 0.0238(6) Uani 1 1 d . . . . .
H13B H 0.6188 0.0361 -0.2858 0.029 Uiso 1 1 calc R U . . .
C14B C 0.7982(3) -0.1019(2) -0.25138(19) 0.0239(6) Uani 1 1 d . . . . .
H14B H 0.8066 -0.1281 -0.3122 0.029 Uiso 1 1 calc R U . . .
C15B C 0.8977(3) -0.1610(2) -0.17794(18) 0.0230(6) Uani 1 1 d . . . . .
H15B H 0.9762 -0.2268 -0.1893 0.028 Uiso 1 1 calc R U . . .
C16B C 0.8823(3) -0.12384(19) -0.08821(18) 0.0192(5) Uani 1 1 d . . . . .
H16B H 0.9488 -0.1649 -0.0375 0.023 Uiso 1 1 calc R U . . .

loop_
_atom_site_aniso_label
_atom_site_aniso_U_11
_atom_site_aniso_U_22
_atom_site_aniso_U_33
_atom_site_aniso_U_23
_atom_site_aniso_U_13
_atom_site_aniso_U_12
S1A 0.0156(3) 0.0126(3) 0.0127(3) -0.0024(2) -0.0034(2) -0.0030(2)
O1A 0.0239(9) 0.0135(8) 0.0194(9) -0.0054(7) -0.0066(7) -0.0058(7)
O2A 0.0180(8) 0.0115(8) 0.0134(8) -0.0037(7) -0.0044(6) -0.0043(6)
N1A 0.0119(9) 0.0139(10) 0.0131(10) -0.0041(8) -0.0026(7) -0.0012(7)
C1A 0.0071(11) 0.0188(12) 0.0101(12) -0.0057(10) -0.0010(9) -0.0001(9)
C2A 0.0138(11) 0.0187(12) 0.0135(12) -0.0012(10) -0.0026(9) -0.0029(9)
C3A 0.0147(12) 0.0281(14) 0.0110(12) -0.0058(10) -0.0021(9) -0.0032(10)
C4A 0.0149(12) 0.0222(13) 0.0139(12) -0.0083(10) -0.0026(9) -0.0021(9)
C5A 0.0144(11) 0.0175(12) 0.0170(13) -0.0072(10) -0.0032(9) -0.0016(9)
C6A 0.0071(10) 0.0159(12) 0.0115(12) -0.0056(10) -0.0002(9) 0.0000(9)
C7A 0.0067(11) 0.0135(11) 0.0142(12) -0.0050(10) 0.0009(9) -0.0002(8)
C8A 0.0086(11) 0.0163(12) 0.0125(12) -0.0061(10) -0.0022(9) 0.0007(9)
C9A 0.0083(11) 0.0136(12) 0.0127(12) -0.0049(9) -0.0005(9) 0.0005(9)
C10A 0.0081(11) 0.0103(11) 0.0153(12) -0.0059(10) -0.0003(9) -0.0009(8)
C11A 0.0068(10) 0.0147(12) 0.0134(12) -0.0055(9) 0.0004(9) 0.0002(8)
C12A 0.0128(11) 0.0110(11) 0.0194(13) -0.0051(10) -0.0008(9) -0.0024(9)
C13A 0.0118(11) 0.0125(11) 0.0135(12) -0.0005(9) -0.0018(9) 0.0004(9)
C14A 0.0098(11) 0.0207(13) 0.0120(12) -0.0043(10) -0.0021(9) 0.0008(9)
C15A 0.0114(11) 0.0160(12) 0.0153(13) -0.0062(10) -0.0031(9) -0.0015(9)
C16A 0.0117(11) 0.0109(11) 0.0154(13) -0.0023(9) -0.0018(9) -0.0010(9)
S1B 0.0236(3) 0.0111(3) 0.0224(3) -0.0052(2) -0.0103(2) 0.0012(2)
O1B 0.0307(10) 0.0138(9) 0.0199(9) -0.0028(7) -0.0053(7) 0.0047(7)
O2B 0.0210(9) 0.0143(8) 0.0146(9) -0.0034(7) -0.0021(7) -0.0006(7)
N1B 0.0186(10) 0.0137(10) 0.0166(11) -0.0047(9) -0.0037(8) -0.0043(8)
C1B 0.0147(12) 0.0128(12) 0.0199(13) -0.0053(10) -0.0046(9) -0.0045(9)
C2B 0.0235(13) 0.0179(13) 0.0208(13) -0.0056(10) -0.0095(10) -0.0031(10)
C3B 0.0237(13) 0.0177(13) 0.0178(13) -0.0071(10) -0.0040(10) -0.0047(10)
C4B 0.0246(13) 0.0155(12) 0.0205(14) -0.0062(11) 0.0002(10) -0.0025(10)
C5B 0.0285(14) 0.0149(12) 0.0213(14) -0.0050(10) -0.0046(11) -0.0006(10)
C6B 0.0129(11) 0.0141(12) 0.0161(13) -0.0034(10) -0.0002(9) -0.0045(9)
C7B 0.0140(12) 0.0123(12) 0.0160(13) -0.0011(10) -0.0022(9) -0.0050(9)
C8B 0.0147(11) 0.0159(13) 0.0165(13) -0.0029(10) 0.0002(9) -0.0039(10)
C9B 0.0136(11) 0.0128(12) 0.0211(13) -0.0028(10) -0.0036(9) -0.0041(9)
C10B 0.0130(11) 0.0117(12) 0.0209(13) -0.0024(10) 0.0009(10) -0.0051(9)
C11B 0.0152(12) 0.0187(12) 0.0137(12) -0.0041(10) 0.0007(9) -0.0083(10)
C12B 0.0181(12) 0.0222(13) 0.0191(14) -0.0024(11) 0.0009(10) -0.0069(10)
C13B 0.0211(13) 0.0335(15) 0.0168(13) -0.0004(11) -0.0019(10) -0.0123(11)
C14B 0.0276(14) 0.0326(15) 0.0158(13) -0.0079(11) 0.0016(11) -0.0173(12)
C15B 0.0262(13) 0.0220(13) 0.0213(14) -0.0094(11) 0.0032(11) -0.0088(11)
C16B 0.0212(13) 0.0181(13) 0.0186(13) -0.0026(10) -0.0020(10) -0.0077(10)

loop_
_atom_type_symbol
_atom_type_description
_atom_type_scat_dispersion_real
_atom_type_scat_dispersion_imag
_atom_type_scat_source
C C 0.0033 0.0016 'International Tables Vol C Tables 4.2.6.8 and 6.1.1.4'
H H 0.0000 0.0000 'International Tables Vol C Tables 4.2.6.8 and 6.1.1.4'
N N 0.0061 0.0033 'International Tables Vol C Tables 4.2.6.8 and 6.1.1.4'
O O 0.0106 0.0060 'International Tables Vol C Tables 4.2.6.8 and 6.1.1.4'
S S 0.1246 0.1234 'International Tables Vol C Tables 4.2.6.8 and 6.1.1.4'

loop_
_geom_angle_atom_site_label_1
_geom_angle_atom_site_label_2
_geom_angle_atom_site_label_3
_geom_angle
_geom_angle_site_symmetry_1
_geom_angle_site_symmetry_3
C9A S1A C1A 91.32(10) . .
C10A O2A C8A 122.50(17) . .
C10A N1A C9A 114.96(18) . .
C6A C1A C2A 125.22(19) . .
C6A C1A S1A 112.63(16) . .
C2A C1A S1A 122.07(16) . .
C1A C2A C3A 109.51(18) . .
C1A C2A H2AA 109.8 . .
C3A C2A H2AA 109.8 . .
C1A C2A H2AB 109.8 . .
C3A C2A H2AB 109.8 . .
H2AA C2A H2AB 108.2 . .
C4A C3A C2A 111.01(17) . .
C4A C3A H3AA 109.4 . .
C2A C3A H3AA 109.4 . .
C4A C3A H3AB 109.4 . .
C2A C3A H3AB 109.4 . .
H3AA C3A H3AB 108.0 . .
C3A C4A C5A 112.37(18) . .
C3A C4A H4AA 109.1 . .
C5A C4A H4AA 109.1 . .
C3A C4A H4AB 109.1 . .
C5A C4A H4AB 109.1 . .
H4AA C4A H4AB 107.9 . .
C6A C5A C4A 111.76(18) . .
C6A C5A H5AA 109.3 . .
C4A C5A H5AA 109.3 . .
C6A C5A H5AB 109.3 . .
C4A C5A H5AB 109.3 . .
H5AA C5A H5AB 107.9 . .
C1A C6A C7A 111.44(18) . .
C1A C6A C5A 122.24(19) . .
C7A C6A C5A 126.21(19) . .
C9A C7A C8A 118.2(2) . .
C9A C7A C6A 112.74(19) . .
C8A C7A C6A 129.05(19) . .
O1A C8A O2A 115.93(19) . .
O1A C8A C7A 130.5(2) . .
O2A C8A C7A 113.61(17) . .
N1A C9A C7A 125.8(2) . .
N1A C9A S1A 122.32(15) . .
C7A C9A S1A 111.86(16) . .
N1A C10A O2A 124.87(19) . .
N1A C10A C11A 122.22(19) . .
O2A C10A C11A 112.91(18) . .
C12A C11A C16A 119.2(2) . .
C12A C11A C10A 122.66(19) . .
C16A C11A C10A 118.19(19) . .
C13A C12A C11A 120.2(2) . .
C13A C12A H12A 119.9 . .
C11A C12A H12A 119.9 . .
C14A C13A C12A 120.5(2) . .
C14A C13A H13A 119.8 . .
C12A C13A H13A 119.8 . .
C13A C14A C15A 119.8(2) . .
C13A C14A H14A 120.1 . .
C15A C14A H14A 120.1 . .
C16A C15A C14A 119.8(2) . .
C16A C15A H15A 120.1 . .
C14A C15A H15A 120.1 . .
C15A C16A C11A 120.5(2) . .
C15A C16A H16A 119.8 . .
C11A C16A H16A 119.8 . .
C9B S1B C1B 91.03(11) . .
C10B O2B C8B 122.43(18) . .
C10B N1B C9B 114.88(19) . .
C6B C1B C2B 125.0(2) . .
C6B C1B S1B 112.59(17) . .
C2B C1B S1B 122.28(17) . .
C1B C2B C3B 108.25(19) . .
C1B C2B H2BA 110.0 . .
C3B C2B H2BA 110.0 . .
C1B C2B H2BB 110.0 . .
C3B C2B H2BB 110.0 . .
H2BA C2B H2BB 108.4 . .
C4B C3B C2B 109.59(18) . .
C4B C3B H3BA 109.8 . .
C2B C3B H3BA 109.8 . .
C4B C3B H3BB 109.8 . .
C2B C3B H3BB 109.8 . .
H3BA C3B H3BB 108.2 . .
C3B C4B C5B 111.89(18) . .
C3B C4B H4BA 109.2 . .
C5B C4B H4BA 109.2 . .
C3B C4B H4BB 109.2 . .
C5B C4B H4BB 109.2 . .
H4BA C4B H4BB 107.9 . .
C6B C5B C4B 111.64(19) . .
C6B C5B H5BA 109.3 . .
C4B C5B H5BA 109.3 . .
C6B C5B H5BB 109.3 . .
C4B C5B H5BB 109.3 . .
H5BA C5B H5BB 108.0 . .
C1B C6B C7B 111.64(19) . .
C1B C6B C5B 122.6(2) . .
C7B C6B C5B 125.7(2) . .
C9B C7B C8B 118.7(2) . .
C9B C7B C6B 112.5(2) . .
C8B C7B C6B 128.8(2) . .
O1B C8B O2B 116.2(2) . .
O1B C8B C7B 130.6(2) . .
O2B C8B C7B 113.15(18) . .
N1B C9B C7B 125.7(2) . .
N1B C9B S1B 122.09(16) . .
C7B C9B S1B 112.22(17) . .
N1B C10B O2B 125.2(2) . .
N1B C10B C11B 121.7(2) . .
O2B C10B C11B 113.09(19) . .
C12B C11B C16B 119.5(2) . .
C12B C11B C10B 122.2(2) . .
C16B C11B C10B 118.2(2) . .
C11B C12B C13B 120.2(2) . .
C11B C12B H12B 119.9 . .
C13B C12B H12B 119.9 . .
C14B C13B C12B 120.3(2) . .
C14B C13B H13B 119.9 . .
C12B C13B H13B 119.9 . .
C13B C14B C15B 119.8(2) . .
C13B C14B H14B 120.1 . .
C15B C14B H14B 120.1 . .
C16B C15B C14B 120.0(2) . .
C16B C15B H15B 120.0 . .
C14B C15B H15B 120.0 . .
C15B C16B C11B 120.1(2) . .
C15B C16B H16B 119.9 . .
C11B C16B H16B 119.9 . .

loop_
_geom_bond_atom_site_label_1
_geom_bond_atom_site_label_2
_geom_bond_distance
_geom_bond_site_symmetry_2
S1A C9A 1.715(2) .
S1A C1A 1.737(2) .
O1A C8A 1.207(2) .
O2A C10A 1.370(2) .
O2A C8A 1.420(3) .
N1A C10A 1.284(3) .
N1A C9A 1.377(3) .
C1A C6A 1.371(3) .
C1A C2A 1.500(3) .
C2A C3A 1.533(3) .
C2A H2AA 0.9900 .
C2A H2AB 0.9900 .
C3A C4A 1.530(3) .
C3A H3AA 0.9900 .
C3A H3AB 0.9900 .
C4A C5A 1.531(3) .
C4A H4AA 0.9900 .
C4A H4AB 0.9900 .
C5A C6A 1.506(3) .
C5A H5AA 0.9900 .
C5A H5AB 0.9900 .
C6A C7A 1.432(3) .
C7A C9A 1.388(3) .
C7A C8A 1.425(3) .
C10A C11A 1.474(3) .
C11A C12A 1.386(3) .
C11A C16A 1.404(3) .
C12A C13A 1.385(3) .
C12A H12A 0.9500 .
C13A C14A 1.385(3) .
C13A H13A 0.9500 .
C14A C15A 1.392(3) .
C14A H14A 0.9500 .
C15A C16A 1.381(3) .
C15A H15A 0.9500 .
C16A H16A 0.9500 .
S1B C9B 1.713(2) .
S1B C1B 1.738(2) .
O1B C8B 1.198(3) .
O2B C10B 1.363(3) .
O2B C8B 1.427(3) .
N1B C10B 1.283(3) .
N1B C9B 1.383(3) .
C1B C6B 1.361(3) .
C1B C2B 1.493(3) .
C2B C3B 1.538(3) .
C2B H2BA 0.9900 .
C2B H2BB 0.9900 .
C3B C4B 1.526(3) .
C3B H3BA 0.9900 .
C3B H3BB 0.9900 .
C4B C5B 1.532(3) .
C4B H4BA 0.9900 .
C4B H4BB 0.9900 .
C5B C6B 1.506(3) .
C5B H5BA 0.9900 .
C5B H5BB 0.9900 .
C6B C7B 1.433(3) .
C7B C9B 1.376(3) .
C7B C8B 1.430(3) .
C10B C11B 1.477(3) .
C11B C12B 1.387(3) .
C11B C16B 1.398(3) .
C12B C13B 1.384(3) .
C12B H12B 0.9500 .
C13B C14B 1.388(3) .
C13B H13B 0.9500 .
C14B C15B 1.391(4) .
C14B H14B 0.9500 .
C15B C16B 1.385(3) .
C15B H15B 0.9500 .
C16B H16B 0.9500 .

loop_
_geom_torsion_atom_site_label_1
_geom_torsion_atom_site_label_2
_geom_torsion_atom_site_label_3
_geom_torsion_atom_site_label_4
_geom_torsion
_geom_torsion_site_symmetry_1
_geom_torsion_site_symmetry_2
_geom_torsion_site_symmetry_3
_geom_torsion_site_symmetry_4
C9A S1A C1A C6A 0.69(16) . . . .
C9A S1A C1A C2A -176.28(17) . . . .
C6A C1A C2A C3A -18.7(3) . . . .
S1A C1A C2A C3A 157.83(15) . . . .
C1A C2A C3A C4A 47.9(2) . . . .
C2A C3A C4A C5A -62.0(2) . . . .
C3A C4A C5A C6A 41.5(2) . . . .
C2A C1A C6A C7A 176.66(18) . . . .
S1A C1A C6A C7A -0.2(2) . . . .
C2A C1A C6A C5A 0.2(3) . . . .
S1A C1A C6A C5A -176.61(15) . . . .
C4A C5A C6A C1A -11.4(3) . . . .
C4A C5A C6A C7A 172.74(18) . . . .
C1A C6A C7A C9A -0.6(2) . . . .
C5A C6A C7A C9A 175.67(19) . . . .
C1A C6A C7A C8A 179.5(2) . . . .
C5A C6A C7A C8A -4.2(3) . . . .
C10A O2A C8A O1A 178.80(17) . . . .
C10A O2A C8A C7A -0.5(3) . . . .
C9A C7A C8A O1A 179.2(2) . . . .
C6A C7A C8A O1A -0.9(4) . . . .
C9A C7A C8A O2A -1.6(3) . . . .
C6A C7A C8A O2A 178.27(18) . . . .
C10A N1A C9A C7A -0.9(3) . . . .
C10A N1A C9A S1A -179.26(15) . . . .
C8A C7A C9A N1A 2.5(3) . . . .
C6A C7A C9A N1A -177.42(18) . . . .
C8A C7A C9A S1A -179.00(14) . . . .
C6A C7A C9A S1A 1.1(2) . . . .
C1A S1A C9A N1A 177.57(17) . . . .
C1A S1A C9A C7A -1.01(16) . . . .
C9A N1A C10A O2A -1.5(3) . . . .
C9A N1A C10A C11A 177.65(17) . . . .
C8A O2A C10A N1A 2.3(3) . . . .
C8A O2A C10A C11A -176.97(16) . . . .
N1A C10A C11A C12A 177.58(19) . . . .
O2A C10A C11A C12A -3.2(3) . . . .
N1A C10A C11A C16A -2.5(3) . . . .
O2A C10A C11A C16A 176.70(17) . . . .
C16A C11A C12A C13A 0.9(3) . . . .
C10A C11A C12A C13A -179.25(18) . . . .
C11A C12A C13A C14A -0.4(3) . . . .
C12A C13A C14A C15A -0.1(3) . . . .
C13A C14A C15A C16A 0.0(3) . . . .
C14A C15A C16A C11A 0.4(3) . . . .
C12A C11A C16A C15A -0.9(3) . . . .
C10A C11A C16A C15A 179.22(18) . . . .
C9B S1B C1B C6B -0.03(17) . . . .
C9B S1B C1B C2B -175.65(18) . . . .
C6B C1B C2B C3B -22.7(3) . . . .
S1B C1B C2B C3B 152.34(16) . . . .
C1B C2B C3B C4B 53.1(2) . . . .
C2B C3B C4B C5B -64.4(2) . . . .
C3B C4B C5B C6B 39.5(3) . . . .
C2B C1B C6B C7B 175.63(19) . . . .
S1B C1B C6B C7B 0.1(2) . . . .
C2B C1B C6B C5B -0.3(3) . . . .
S1B C1B C6B C5B -175.79(16) . . . .
C4B C5B C6B C1B -7.7(3) . . . .
C4B C5B C6B C7B 176.97(19) . . . .
C1B C6B C7B C9B -0.2(3) . . . .
C5B C6B C7B C9B 175.6(2) . . . .
C1B C6B C7B C8B -179.3(2) . . . .
C5B C6B C7B C8B -3.6(4) . . . .
C10B O2B C8B O1B 178.86(18) . . . .
C10B O2B C8B C7B -0.2(3) . . . .
C9B C7B C8B O1B -177.3(2) . . . .
C6B C7B C8B O1B 1.8(4) . . . .
C9B C7B C8B O2B 1.6(3) . . . .
C6B C7B C8B O2B -179.33(19) . . . .
C10B N1B C9B C7B 0.4(3) . . . .
C10B N1B C9B S1B 179.05(16) . . . .
C8B C7B C9B N1B -1.8(3) . . . .
C6B C7B C9B N1B 178.94(19) . . . .
C8B C7B C9B S1B 179.42(16) . . . .
C6B C7B C9B S1B 0.2(2) . . . .
C1B S1B C9B N1B -178.90(18) . . . .
C1B S1B C9B C7B -0.10(17) . . . .
C9B N1B C10B O2B 1.2(3) . . . .
C9B N1B C10B C11B -177.73(18) . . . .
C8B O2B C10B N1B -1.3(3) . . . .
C8B O2B C10B C11B 177.71(17) . . . .
N1B C10B C11B C12B 167.1(2) . . . .
O2B C10B C11B C12B -11.9(3) . . . .
N1B C10B C11B C16B -10.9(3) . . . .
O2B C10B C11B C16B 170.10(18) . . . .
C16B C11B C12B C13B 1.8(3) . . . .
C10B C11B C12B C13B -176.17(19) . . . .
C11B C12B C13B C14B -1.4(3) . . . .
C12B C13B C14B C15B -0.2(3) . . . .
C13B C14B C15B C16B 1.4(3) . . . .
C14B C15B C16B C11B -1.1(3) . . . .
C12B C11B C16B C15B -0.5(3) . . . .
C10B C11B C16B C15B 177.50(19) . . . .
